data_7129887
loop_
_publ_author_name
'Li, Jingjing'
'Ye, Jianxun'
'Zhou, Jiayu'
'Li, Jing'
'Liu, Delong'
'Zhang, Wanbin'

_publ_section_title
;
 RuPHOX-Ru Catalyzed Asymmetric Hydrogenation of \a-Substituted Tetralones
 via a Dynamic Kinetic Resolution
;
_journal_name_full 'Chemical Communications'
_journal_paper_doi 10.1039/D2CC01193J
_journal_year 2022
_chemical_absolute_configuration ad
_chemical_formula_moiety 'C17 H17 Cl O2'
_chemical_formula_sum 'C17 H17 Cl O2'
_chemical_formula_weight 288.75
_space_group_crystal_system tetragonal
_space_group_IT_number 92
_space_group_name_Hall 'P 4abw 2nw'
_space_group_name_H-M_alt 'P 41 21 2'
_atom_sites_solution_hydrogens geom
_atom_sites_solution_primary dual
_audit_creation_date 2021-09-08
_audit_creation_method
;
Olex2 1.3
(compiled 2020.11.12 svn.r5f609507 for OlexSys, GUI svn.r6272)
;
_audit_update_record
;
2021-12-03 deposited with the CCDC.	2022-03-22 downloaded from the CCDC.
;
_cell_angle_alpha 90
_cell_angle_beta 90
_cell_angle_gamma 90
_cell_formula_units_Z 16
_cell_length_a 12.7413(4)
_cell_length_b 12.7413(4)
_cell_length_c 37.1305(16)
_cell_measurement_reflns_used 9805
_cell_measurement_temperature 173.0
_cell_measurement_theta_max 65.74
_cell_measurement_theta_min 4.21
_cell_volume 6027.8(4)
_computing_cell_refinement 'SAINT V8.40B (?, 2016)'
_computing_data_reduction 'SAINT V8.40B (?, 2016)'
_computing_molecular_graphics 'Olex2 1.3 (Dolomanov et al., 2009)'
_computing_publication_material 'Olex2 1.3 (Dolomanov et al., 2009)'
_computing_structure_refinement 'SHELXL 2018/3 (Sheldrick, 2015)'
_computing_structure_solution 'SHELXT 2018/2 (Sheldrick, 2018)'
_diffrn_ambient_temperature 173.0
_diffrn_measured_fraction_theta_full 0.997
_diffrn_measured_fraction_theta_max 0.997
_diffrn_measurement_device_type 'Bruker APEX-II CCD'
_diffrn_measurement_method '\f and \w scans'
_diffrn_radiation_type CuK\a
_diffrn_radiation_wavelength 1.54178
_diffrn_reflns_av_R_equivalents 0.0659
_diffrn_reflns_av_unetI/netI 0.0319
_diffrn_reflns_Laue_measured_fraction_full 0.997
_diffrn_reflns_Laue_measured_fraction_max 0.997
_diffrn_reflns_limit_h_max 11
_diffrn_reflns_limit_h_min -15
_diffrn_reflns_limit_k_max 15
_diffrn_reflns_limit_k_min -13
_diffrn_reflns_limit_l_max 43
_diffrn_reflns_limit_l_min -44
_diffrn_reflns_number 50566
_diffrn_reflns_point_group_measured_fraction_full 0.997
_diffrn_reflns_point_group_measured_fraction_max 0.997
_diffrn_reflns_theta_full 66.783
_diffrn_reflns_theta_max 66.783
_diffrn_reflns_theta_min 3.668
_diffrn_source_current 40.0
_diffrn_source_power 1.8
_diffrn_source_voltage 45.0
_diffrn_standards_number 0
_exptl_absorpt_coefficient_mu 2.226
_exptl_absorpt_correction_T_max 0.7528
_exptl_absorpt_correction_T_min 0.6241
_exptl_absorpt_correction_type none
_exptl_absorpt_process_details
;
SADABS-2016/2 (Bruker,2016/2) was used for absorption correction.
wR2(int) was 0.1318 before and 0.0893 after correction.
The Ratio of minimum to maximum transmission is 0.8290.
The \l/2 correction factor is Not present.
;
_exptl_crystal_colour 'clear light colourless'
_exptl_crystal_colour_lustre clear
_exptl_crystal_colour_modifier light
_exptl_crystal_colour_primary colourless
_exptl_crystal_density_diffrn 1.273
_exptl_crystal_description plate
_exptl_crystal_F_000 2432
_exptl_crystal_size_max 0.2
_exptl_crystal_size_mid 0.2
_exptl_crystal_size_min 0.1
_refine_diff_density_max 0.332
_refine_diff_density_min -0.304
_refine_diff_density_rms 0.043
_refine_ls_abs_structure_details
;
 Flack x determined using 1609 quotients [(I+)-(I-)]/[(I+)+(I-)]
 (Parsons, Flack and Wagner, Acta Cryst. B69 (2013) 249-259).
;
_refine_ls_abs_structure_Flack 0.053(7)
_refine_ls_extinction_method none
_refine_ls_goodness_of_fit_ref 1.098
_refine_ls_hydrogen_treatment constr
_refine_ls_matrix_type full
_refine_ls_number_parameters 383
_refine_ls_number_reflns 5332
_refine_ls_number_restraints 230
_refine_ls_restrained_S_all 1.095
_refine_ls_R_factor_all 0.0790
_refine_ls_R_factor_gt 0.0706
_refine_ls_shift/su_max 0.000
_refine_ls_shift/su_mean 0.000
_refine_ls_structure_factor_coef Fsqd
_refine_ls_weighting_details 'w=1/[\s^2^(Fo^2^)+(0.0970P)^2^+2.2265P] where P=(Fo^2^+2Fc^2^)/3'
_refine_ls_weighting_scheme calc
_refine_ls_wR_factor_gt 0.2007
_refine_ls_wR_factor_ref 0.2100
_reflns_Friedel_coverage 0.698
_reflns_Friedel_fraction_full 0.997
_reflns_Friedel_fraction_max 0.997
_reflns_number_gt 4551
_reflns_number_total 5332
_reflns_threshold_expression 'I > 2\s(I)'
_cod_data_source_file d2cc01193j2.cif
_cod_data_source_block b_a
_cod_original_cell_volume 6027.8(5)
_cod_database_code 7129887
_shelx_shelxl_version_number 2018/3
_shelx_space_group_comment
;
The symmetry employed for this shelxl refinement is uniquely defined
by the following loop, which should always be used as a source of
symmetry information in preference to the above space-group names.
They are only intended as comments.
;
_shelx_estimated_absorpt_t_max 0.808
_shelx_estimated_absorpt_t_min 0.664
_olex2_refinement_description
;
1. Fixed Uiso
 At 1.2 times of:
  All C(H) groups, All C(H,H) groups
 At 1.5 times of:
  All C(H,H,H) groups, All O(H) groups
2. Restrained distances
 C2-C3 = C5-C6 = C6-C7
 1.37 with sigma of 0.02
 C2-C7
 1.38 with sigma of 0.02
 C3-C4 = C4-C5
 1.36 with sigma of 0.02
 C2-C6
 2.38 with sigma of 0.04
 C3-C5
 2.36 with sigma of 0.04
 C2-C4 = C4-C6 = C5-C7
 2.37 with sigma of 0.04
 C2-C3 \\sim C3-C4 \\sim C4-C5 \\sim C5-C6 \\sim C6-C7 \\sim C7-C2
 with sigma of 0.02
 C2-C6 \\sim C2-C4 \\sim C6-C4 \\sim C5-C3 \\sim C5-C7 \\sim C7-C3
 with sigma of 0.04
 C2-C1 \\sim C2-C1A
 with sigma of 0.04
 C2-O1 \\sim C2-O1A
 with sigma of 0.02
 O1-C1 \\sim O1A-C1A
 with sigma of 0.02
 O1-C2 \\sim O1A-C2
 with sigma of 0.02
 O1A-C1A \\sim O1-C1
 with sigma of 0.02
3. Restrained planarity
 C2, C3, C4, C5, C6, C7
 with sigma of 0.1
4. Rigid bond restraints
 All non-hydrogen atoms
 with sigma for 1-2 distances of 0.01 and sigma for 1-3 distances of 0.01
5. Uiso/Uaniso restraints and constraints
C2 \\sim C3 \\sim C4 \\sim C5 \\sim C6 \\sim C7: within 2A with sigma of 0.04
and sigma for terminal atoms of 0.08 within 2A
6. Rigid body (RIGU) restrains
 C2, C3, C4, C5, C6, C7
 with sigma for 1-2 distances of 0.004 and sigma for 1-3 distances of 0.004
7. Others
 Sof(O1A)=Sof(C1A)=Sof(H1AA)=Sof(H1AB)=Sof(H1AC)=1-FVAR(1)
 Sof(O1)=Sof(C1)=Sof(H1A)=Sof(H1B)=Sof(H1C)=FVAR(1)
8.a Ternary CH refined with riding coordinates:
 C25(H25), C26(H26), C8(H8), C9(H9)
8.b Secondary CH2 refined with riding coordinates:
 C27(H27A,H27B), C10(H10A,H10B), C28(H28A,H28B), C11(H11A,H11B)
8.c Aromatic/amide H refined with riding coordinates:
 C30(H30), C31(H31), C34(H34), C24(H24), C33(H33), C17(H17), C16(H16),
 C13(H13), C20(H20), C21(H21), C14(H14), C3(H3), C6(H6), C7(H7)
8.d Tetrahedral OH refined with riding coordinates:
 O4(H4), O2(H2)
8.e Idealised Me refined as rotating group:
 C18(H18A,H18B,H18C), C1(H1A,H1B,H1C), C1A(H1AA,H1AB,H1AC)
;
_olex2_submission_special_instructions 'No special instructions were received'

loop_
_space_group_symop_operation_xyz
'x, y, z'
'-x, -y, z+1/2'
'-y+1/2, x+1/2, z+1/4'
'y+1/2, -x+1/2, z+3/4'
'-x+1/2, y+1/2, -z+1/4'
'x+1/2, -y+1/2, -z+3/4'
'y, x, -z'
'-y, -x, -z+1/2'

loop_
_atom_site_label
_atom_site_type_symbol
_atom_site_fract_x
_atom_site_fract_y
_atom_site_fract_z
_atom_site_U_iso_or_equiv
_atom_site_adp_type
_atom_site_occupancy
_atom_site_site_symmetry_order
_atom_site_calc_flag
_atom_site_refinement_flags_posn
_atom_site_refinement_flags_adp
_atom_site_refinement_flags_occupancy
_atom_site_disorder_assembly
_atom_site_disorder_group
Cl3 Cl 0.56790(17) 0.53106(16) 0.68099(6) 0.1214(7) Uani 1 1 d . U . . .
Cl2 Cl 0.0738(2) 0.8124(3) 0.51674(7) 0.1652(11) Uani 1 1 d . U . . .
O4 O 0.3634(3) 0.4759(3) 0.52325(9) 0.0809(10) Uani 1 1 d . U . . .
H4 H 0.388524 0.419009 0.530751 0.121 Uiso 1 1 calc R U . . .
C25 C 0.2589(4) 0.4865(4) 0.53560(12) 0.0686(12) Uani 1 1 d . U . . .
H25 H 0.246100 0.562085 0.541397 0.082 Uiso 1 1 calc R U . . .
C29 C 0.3235(4) 0.4455(4) 0.59813(12) 0.0709(12) Uani 1 1 d . U . . .
O2 O 0.5280(5) 0.6022(5) 0.52974(14) 0.148(3) Uani 1 1 d . U . . .
H2 H 0.462313 0.597550 0.528765 0.222 Uiso 1 1 calc R U . . .
O3 O 0.1017(6) 0.5591(5) 0.41749(15) 0.156(3) Uani 1 1 d . U . . .
C30 C 0.4176(5) 0.3909(4) 0.60112(14) 0.0795(13) Uani 1 1 d . U . . .
H30 H 0.430837 0.334795 0.584893 0.095 Uiso 1 1 calc R U . . .
C26 C 0.2413(4) 0.4214(5) 0.57008(14) 0.0810(14) Uani 1 1 d . U . . .
H26 H 0.171512 0.441496 0.580244 0.097 Uiso 1 1 calc R U . . .
C23 C 0.1854(4) 0.4547(5) 0.50564(14) 0.0793(14) Uani 1 1 d . U . . .
C31 C 0.4924(5) 0.4146(4) 0.62655(15) 0.0814(13) Uani 1 1 d . U . . .
H31 H 0.555216 0.374781 0.628379 0.098 Uiso 1 1 calc R U . . .
C34 C 0.3076(5) 0.5275(5) 0.62194(14) 0.0820(14) Uani 1 1 d . U . . .
H34 H 0.244333 0.566733 0.620766 0.098 Uiso 1 1 calc R U . . .
C24 C 0.1770(5) 0.5230(5) 0.47651(16) 0.0873(15) Uani 1 1 d . U . . .
H24 H 0.214225 0.587656 0.476690 0.105 Uiso 1 1 calc R U . . .
C32 C 0.4735(5) 0.4980(4) 0.64931(16) 0.0838(14) Uani 1 1 d . U . . .
C33 C 0.3827(5) 0.5532(5) 0.64748(15) 0.0913(17) Uani 1 1 d . U . . .
H33 H 0.370469 0.609565 0.663710 0.110 Uiso 1 1 calc R U . . .
C17 C 0.3350(7) 0.7876(6) 0.57294(19) 0.113(2) Uani 1 1 d . U . . .
H17 H 0.354127 0.783757 0.597630 0.136 Uiso 1 1 calc R U . . .
C19 C 0.1147(7) 0.4972(7) 0.44728(19) 0.114(2) Uani 1 1 d . U . . .
C8 C 0.5572(7) 0.6637(6) 0.56017(18) 0.128(2) Uani 1 1 d . U . . .
H8 H 0.520568 0.634434 0.581767 0.154 Uiso 1 1 calc R U . . .
C22 C 0.1313(6) 0.3603(6) 0.50594(19) 0.105(2) Uani 1 1 d . U . . .
C27 C 0.2366(6) 0.3037(5) 0.56006(18) 0.108(2) Uani 1 1 d . U . . .
H27A H 0.300348 0.283891 0.546427 0.129 Uiso 1 1 calc R U . . .
H27B H 0.233966 0.260684 0.582253 0.129 Uiso 1 1 calc R U . . .
C16 C 0.2311(7) 0.7949(6) 0.56392(18) 0.113(2) Uani 1 1 d . U . . .
H16 H 0.178470 0.796319 0.582029 0.135 Uiso 1 1 calc R U . . .
C13 C 0.3797(8) 0.7930(7) 0.51039(19) 0.137(3) Uani 1 1 d . U . . .
H13 H 0.430844 0.793516 0.491763 0.165 Uiso 1 1 calc R U . . .
C12 C 0.4135(7) 0.7856(6) 0.54664(18) 0.124(3) Uani 1 1 d . U . . .
C15 C 0.2049(7) 0.8001(7) 0.5285(2) 0.122(3) Uani 1 1 d . U . . .
C9 C 0.5255(7) 0.7765(7) 0.55622(19) 0.129(3) Uani 1 1 d . U . . .
H9 H 0.534283 0.809968 0.580391 0.155 Uiso 1 1 calc R U . . .
C20 C 0.0606(7) 0.4016(7) 0.4473(3) 0.131(3) Uani 1 1 d . U . . .
H20 H 0.017950 0.382892 0.427329 0.157 Uiso 1 1 calc R U . . .
C10 C 0.5989(7) 0.8353(7) 0.5300(2) 0.143(3) Uani 1 1 d . U . . .
H10A H 0.573687 0.907938 0.526272 0.171 Uiso 1 1 calc R U . . .
H10B H 0.600737 0.799143 0.506443 0.171 Uiso 1 1 calc R U . . .
C21 C 0.0689(6) 0.3351(8) 0.4761(2) 0.128(3) Uani 1 1 d . U . . .
H21 H 0.031579 0.270582 0.475826 0.153 Uiso 1 1 calc R U . . .
C14 C 0.2789(8) 0.7993(8) 0.5016(2) 0.140(3) Uani 1 1 d . U . . .
H14 H 0.258257 0.803182 0.477039 0.168 Uiso 1 1 calc R U . . .
C28 C 0.1406(8) 0.2826(7) 0.5375(2) 0.136(3) Uani 1 1 d . U . . .
H28A H 0.077232 0.288081 0.552836 0.164 Uiso 1 1 calc R U . . .
H28B H 0.143989 0.210165 0.527937 0.164 Uiso 1 1 calc R U . . .
C11 C 0.7106(8) 0.8364(8) 0.5472(3) 0.158(3) Uani 1 1 d . U . . .
H11A H 0.761249 0.864325 0.529454 0.190 Uiso 1 1 calc R U . . .
H11B H 0.710301 0.884381 0.568217 0.190 Uiso 1 1 calc R U . . .
C18 C 0.1494(12) 0.6605(8) 0.4178(2) 0.177(5) Uani 1 1 d . U . . .
H18A H 0.134795 0.696406 0.395036 0.266 Uiso 1 1 calc R U . . .
H18B H 0.225463 0.653010 0.420879 0.266 Uiso 1 1 calc R U . . .
H18C H 0.120779 0.701771 0.437828 0.266 Uiso 1 1 calc R U . . .
C2 C 0.8163(8) 0.5308(9) 0.5788(2) 0.152(3) Uani 1 1 d D U . . .
C3 C 0.7105(7) 0.5500(7) 0.57514(18) 0.140(3) Uani 1 1 d D U . . .
H3 H 0.661422 0.495197 0.579242 0.168 Uiso 1 1 calc R U . . .
C4 C 0.6754(6) 0.6487(7) 0.56551(18) 0.129(2) Uani 1 1 d D U . . .
C5 C 0.7470(6) 0.7285(7) 0.5595(2) 0.141(3) Uani 1 1 d D U . . .
C6 C 0.8530(7) 0.7081(8) 0.5637(3) 0.158(3) Uani 1 1 d D U . . .
H6 H 0.902234 0.763043 0.559992 0.189 Uiso 1 1 calc R U . . .
C7 C 0.8885(8) 0.6103(9) 0.5730(3) 0.159(3) Uani 1 1 d D U . . .
H7 H 0.961585 0.597211 0.575541 0.191 Uiso 1 1 calc R U . . .
O1 O 0.8824(17) 0.4386(14) 0.5899(6) 0.158(6) Uani 0.431(17) 1 d D U P A 1
C1 C 0.825(2) 0.347(2) 0.6019(5) 0.142(8) Uani 0.431(17) 1 d D U P A 1
H1A H 0.784645 0.317975 0.581711 0.214 Uiso 0.431(17) 1 calc R U P A 1
H1B H 0.777239 0.366430 0.621393 0.214 Uiso 0.431(17) 1 calc R U P A 1
H1C H 0.874690 0.293720 0.610583 0.214 Uiso 0.431(17) 1 calc R U P A 1
O1A O 0.8244(9) 0.4265(12) 0.5851(4) 0.140(4) Uani 0.569(17) 1 d D U P A 2
C1A C 0.9337(16) 0.405(3) 0.5890(9) 0.177(12) Uani 0.569(17) 1 d D U P A 2
H1AA H 0.969300 0.417375 0.565986 0.265 Uiso 0.569(17) 1 calc R U P A 2
H1AB H 0.943496 0.332119 0.596373 0.265 Uiso 0.569(17) 1 calc R U P A 2
H1AC H 0.963332 0.451931 0.607373 0.265 Uiso 0.569(17) 1 calc R U P A 2

loop_
_atom_site_aniso_label
_atom_site_aniso_U_11
_atom_site_aniso_U_22
_atom_site_aniso_U_33
_atom_site_aniso_U_23
_atom_site_aniso_U_13
_atom_site_aniso_U_12
Cl3 0.1249(14) 0.1115(13) 0.1280(14) -0.0131(10) -0.0462(12) 0.0123(10)
Cl2 0.156(2) 0.226(3) 0.1130(14) -0.0097(17) 0.0320(15) -0.024(2)
O4 0.0673(19) 0.104(3) 0.0716(19) 0.0035(18) 0.0210(16) -0.0114(18)
C25 0.070(3) 0.072(3) 0.063(2) -0.014(2) 0.016(2) -0.020(2)
C29 0.081(3) 0.075(3) 0.057(2) -0.002(2) 0.021(2) -0.012(2)
O2 0.175(5) 0.149(4) 0.120(4) -0.088(4) 0.049(3) -0.085(4)
O3 0.221(7) 0.144(4) 0.103(3) -0.049(3) -0.069(4) 0.082(5)
C30 0.092(3) 0.074(3) 0.072(3) -0.011(2) 0.030(2) 0.000(3)
C26 0.079(3) 0.096(4) 0.068(3) -0.006(3) 0.024(2) -0.021(3)
C23 0.071(3) 0.092(4) 0.074(3) -0.024(3) 0.007(2) -0.010(3)
C31 0.080(3) 0.087(3) 0.077(3) 0.002(3) 0.010(2) 0.011(3)
C34 0.081(3) 0.095(4) 0.070(3) -0.014(3) 0.010(2) 0.016(3)
C24 0.090(4) 0.091(4) 0.081(3) -0.032(3) -0.012(3) 0.014(3)
C32 0.091(4) 0.078(3) 0.082(3) -0.010(3) -0.003(3) 0.012(3)
C33 0.105(4) 0.093(4) 0.076(3) -0.030(3) -0.005(3) 0.016(3)
C17 0.132(5) 0.121(5) 0.087(4) -0.044(4) 0.052(4) -0.052(4)
C19 0.127(5) 0.121(5) 0.094(4) -0.046(4) -0.035(4) 0.048(4)
C8 0.154(5) 0.137(5) 0.094(4) -0.073(4) 0.069(4) -0.091(4)
C22 0.094(4) 0.123(5) 0.098(4) -0.028(3) -0.001(3) -0.040(4)
C27 0.142(6) 0.094(4) 0.087(4) 0.012(3) 0.003(4) -0.062(4)
C16 0.138(5) 0.117(5) 0.083(4) -0.021(3) 0.050(4) -0.042(4)
C13 0.163(6) 0.158(7) 0.091(4) -0.060(4) 0.068(4) -0.095(6)
C12 0.152(5) 0.133(5) 0.087(4) -0.057(4) 0.064(3) -0.086(4)
C15 0.134(5) 0.137(6) 0.097(4) -0.023(4) 0.041(4) -0.052(5)
C9 0.143(5) 0.141(5) 0.104(4) -0.076(4) 0.067(4) -0.087(4)
C20 0.113(6) 0.142(6) 0.137(6) -0.071(4) -0.063(5) 0.035(4)
C10 0.145(6) 0.137(6) 0.146(6) -0.058(5) 0.078(5) -0.086(5)
C21 0.097(5) 0.147(7) 0.140(6) -0.055(5) -0.030(5) -0.021(5)
C14 0.168(6) 0.164(8) 0.088(4) -0.044(4) 0.052(4) -0.094(6)
C28 0.158(7) 0.140(7) 0.111(5) 0.002(4) 0.004(5) -0.091(6)
C11 0.150(6) 0.148(6) 0.175(8) -0.074(6) 0.070(5) -0.099(5)
C18 0.307(16) 0.126(6) 0.099(5) -0.020(5) -0.059(7) 0.087(7)
C2 0.185(7) 0.164(6) 0.108(6) -0.072(5) 0.066(5) -0.047(5)
C3 0.166(6) 0.157(5) 0.098(5) -0.068(4) 0.071(4) -0.072(5)
C4 0.149(5) 0.141(5) 0.098(4) -0.072(4) 0.068(4) -0.081(4)
C5 0.139(5) 0.154(5) 0.129(6) -0.079(5) 0.063(4) -0.089(4)
C6 0.150(6) 0.180(6) 0.143(7) -0.086(6) 0.065(5) -0.076(5)
C7 0.157(7) 0.184(7) 0.136(7) -0.079(6) 0.075(5) -0.062(5)
O1 0.169(17) 0.168(10) 0.138(15) -0.067(11) 0.028(19) -0.089(9)
C1 0.15(2) 0.187(15) 0.089(12) -0.016(12) 0.034(12) -0.037(15)
O1A 0.115(8) 0.195(9) 0.110(8) -0.044(8) 0.041(7) -0.061(7)
C1A 0.124(13) 0.28(3) 0.125(16) -0.027(19) -0.013(14) -0.001(15)

loop_
_atom_type_symbol
_atom_type_description
_atom_type_scat_dispersion_real
_atom_type_scat_dispersion_imag
_atom_type_scat_source
C C 0.0181 0.0091 'International Tables Vol C Tables 4.2.6.8 and 6.1.1.4'
H H 0.0000 0.0000 'International Tables Vol C Tables 4.2.6.8 and 6.1.1.4'
Cl Cl 0.3639 0.7018 'International Tables Vol C Tables 4.2.6.8 and 6.1.1.4'
O O 0.0492 0.0322 'International Tables Vol C Tables 4.2.6.8 and 6.1.1.4'

loop_
_geom_angle_atom_site_label_1
_geom_angle_atom_site_label_2
_geom_angle_atom_site_label_3
_geom_angle
_geom_angle_site_symmetry_1
_geom_angle_site_symmetry_3
_geom_angle_publ_flag
C25 O4 H4 109.5 . . ?
O4 C25 H25 108.4 . . ?
O4 C25 C26 110.8(5) . . ?
O4 C25 C23 108.6(4) . . ?
C26 C25 H25 108.4 . . ?
C23 C25 H25 108.4 . . ?
C23 C25 C26 112.1(4) . . ?
C30 C29 C26 123.5(5) . . ?
C34 C29 C30 116.9(5) . . ?
C34 C29 C26 119.6(5) . . ?
C8 O2 H2 109.5 . . ?
C19 O3 C18 117.6(6) . . ?
C29 C30 H30 118.6 . . ?
C31 C30 C29 122.9(5) . . ?
C31 C30 H30 118.6 . . ?
C25 C26 H26 107.7 . . ?
C25 C26 C27 109.1(4) . . ?
C29 C26 C25 111.3(4) . . ?
C29 C26 H26 107.7 . . ?
C29 C26 C27 113.0(5) . . ?
C27 C26 H26 107.7 . . ?
C24 C23 C25 116.9(5) . . ?
C22 C23 C25 122.4(6) . . ?
C22 C23 C24 120.7(6) . . ?
C30 C31 H31 121.0 . . ?
C30 C31 C32 118.0(5) . . ?
C32 C31 H31 121.0 . . ?
C29 C34 H34 119.5 . . ?
C29 C34 C33 121.0(5) . . ?
C33 C34 H34 119.5 . . ?
C23 C24 H24 119.9 . . ?
C19 C24 C23 120.3(7) . . ?
C19 C24 H24 119.9 . . ?
C31 C32 Cl3 118.8(4) . . ?
C33 C32 Cl3 120.0(4) . . ?
C33 C32 C31 121.2(6) . . ?
C34 C33 H33 120.0 . . ?
C32 C33 C34 120.0(5) . . ?
C32 C33 H33 120.0 . . ?
C16 C17 H17 119.2 . . ?
C16 C17 C12 121.5(8) . . ?
C12 C17 H17 119.2 . . ?
O3 C19 C24 124.5(8) . . ?
O3 C19 C20 116.3(7) . . ?
C24 C19 C20 119.3(8) . . ?
O2 C8 H8 108.0 . . ?
O2 C8 C9 112.3(8) . . ?
O2 C8 C4 106.9(6) . . ?
C9 C8 H8 108.0 . . ?
C9 C8 C4 113.4(5) . . ?
C4 C8 H8 108.0 . . ?
C23 C22 C21 118.3(8) . . ?
C23 C22 C28 121.7(6) . . ?
C21 C22 C28 119.9(7) . . ?
C26 C27 H27A 109.7 . . ?
C26 C27 H27B 109.7 . . ?
H27A C27 H27B 108.2 . . ?
C28 C27 C26 109.8(7) . . ?
C28 C27 H27A 109.7 . . ?
C28 C27 H27B 109.7 . . ?
C17 C16 H16 120.7 . . ?
C15 C16 C17 118.6(6) . . ?
C15 C16 H16 120.7 . . ?
C12 C13 H13 118.9 . . ?
C14 C13 H13 118.9 . . ?
C14 C13 C12 122.1(7) . . ?
C17 C12 C13 116.4(9) . . ?
C17 C12 C9 121.7(7) . . ?
C13 C12 C9 121.9(6) . . ?
C16 C15 Cl2 119.0(6) . . ?
C16 C15 C14 122.3(9) . . ?
C14 C15 Cl2 118.6(8) . . ?
C8 C9 H9 106.9 . . ?
C8 C9 C10 111.3(7) . . ?
C12 C9 C8 111.1(5) . . ?
C12 C9 H9 106.9 . . ?
C12 C9 C10 113.3(8) . . ?
C10 C9 H9 106.9 . . ?
C19 C20 H20 119.9 . . ?
C21 C20 C19 120.1(6) . . ?
C21 C20 H20 119.9 . . ?
C9 C10 H10A 110.2 . . ?
C9 C10 H10B 110.2 . . ?
C9 C10 C11 107.4(8) . . ?
H10A C10 H10B 108.5 . . ?
C11 C10 H10A 110.2 . . ?
C11 C10 H10B 110.2 . . ?
C22 C21 H21 119.3 . . ?
C20 C21 C22 121.3(8) . . ?
C20 C21 H21 119.3 . . ?
C13 C14 C15 119.0(9) . . ?
C13 C14 H14 120.5 . . ?
C15 C14 H14 120.5 . . ?
C22 C28 H28A 109.3 . . ?
C22 C28 H28B 109.3 . . ?
C27 C28 C22 111.8(5) . . ?
C27 C28 H28A 109.3 . . ?
C27 C28 H28B 109.3 . . ?
H28A C28 H28B 107.9 . . ?
C10 C11 H11A 109.0 . . ?
C10 C11 H11B 109.0 . . ?
H11A C11 H11B 107.8 . . ?
C5 C11 C10 113.1(6) . . ?
C5 C11 H11A 109.0 . . ?
C5 C11 H11B 109.0 . . ?
O3 C18 H18A 109.5 . . ?
O3 C18 H18B 109.5 . . ?
O3 C18 H18C 109.5 . . ?
H18A C18 H18B 109.5 . . ?
H18A C18 H18C 109.5 . . ?
H18B C18 H18C 109.5 . . ?
C3 C2 C7 120.3(10) . . ?
C3 C2 O1 135.6(11) . . ?
C7 C2 O1 104.0(11) . . ?
O1A C2 C3 105.4(9) . . ?
O1A C2 C7 134.0(11) . . ?
C2 C3 H3 119.8 . . ?
C2 C3 C4 120.3(8) . . ?
C4 C3 H3 119.8 . . ?
C3 C4 C8 117.7(6) . . ?
C3 C4 C5 119.8(8) . . ?
C5 C4 C8 122.4(9) . . ?
C4 C5 C11 120.7(8) . . ?
C4 C5 C6 119.1(9) . . ?
C6 C5 C11 120.1(7) . . ?
C5 C6 H6 119.3 . . ?
C7 C6 C5 121.5(8) . . ?
C7 C6 H6 119.3 . . ?
C2 C7 H7 120.5 . . ?
C6 C7 C2 119.0(10) . . ?
C6 C7 H7 120.5 . . ?
C1 O1 C2 116(2) . . ?
O1 C1 H1A 109.5 . . ?
O1 C1 H1B 109.5 . . ?
O1 C1 H1C 109.5 . . ?
H1A C1 H1B 109.5 . . ?
H1A C1 H1C 109.5 . . ?
H1B C1 H1C 109.5 . . ?
C2 O1A C1A 106.1(17) . . ?
O1A C1A H1AA 109.5 . . ?
O1A C1A H1AB 109.5 . . ?
O1A C1A H1AC 109.5 . . ?
H1AA C1A H1AB 109.5 . . ?
H1AA C1A H1AC 109.5 . . ?
H1AB C1A H1AC 109.5 . . ?

loop_
_geom_bond_atom_site_label_1
_geom_bond_atom_site_label_2
_geom_bond_distance
_geom_bond_site_symmetry_2
_geom_bond_publ_flag
Cl3 C32 1.734(6) . ?
Cl2 C15 1.733(10) . ?
O4 H4 0.8400 . ?
O4 C25 1.414(6) . ?
C25 H25 1.0000 . ?
C25 C26 1.542(7) . ?
C25 C23 1.509(7) . ?
C29 C30 1.391(8) . ?
C29 C26 1.508(8) . ?
C29 C34 1.383(7) . ?
O2 H2 0.8400 . ?
O2 C8 1.424(7) . ?
O3 C19 1.368(10) . ?
O3 C18 1.429(14) . ?
C30 H30 0.9500 . ?
C30 C31 1.375(8) . ?
C26 H26 1.0000 . ?
C26 C27 1.546(9) . ?
C23 C24 1.393(9) . ?
C23 C22 1.387(9) . ?
C31 H31 0.9500 . ?
C31 C32 1.379(8) . ?
C34 H34 0.9500 . ?
C34 C33 1.386(8) . ?
C24 H24 0.9500 . ?
C24 C19 1.385(8) . ?
C32 C33 1.356(9) . ?
C33 H33 0.9500 . ?
C17 H17 0.9500 . ?
C17 C16 1.368(12) . ?
C17 C12 1.399(8) . ?
C19 C20 1.399(13) . ?
C8 H8 1.0000 . ?
C8 C9 1.501(14) . ?
C8 C4 1.530(13) . ?
C22 C21 1.402(10) . ?
C22 C28 1.539(12) . ?
C27 H27A 0.9900 . ?
C27 H27B 0.9900 . ?
C27 C28 1.506(11) . ?
C16 H16 0.9500 . ?
C16 C15 1.359(11) . ?
C13 H13 0.9500 . ?
C13 C12 1.417(12) . ?
C13 C14 1.328(14) . ?
C12 C9 1.475(13) . ?
C15 C14 1.374(10) . ?
C9 H9 1.0000 . ?
C9 C10 1.543(9) . ?
C20 H20 0.9500 . ?
C20 C21 1.367(13) . ?
C10 H10A 0.9900 . ?
C10 H10B 0.9900 . ?
C10 C11 1.559(15) . ?
C21 H21 0.9500 . ?
C14 H14 0.9500 . ?
C28 H28A 0.9900 . ?
C28 H28B 0.9900 . ?
C11 H11A 0.9900 . ?
C11 H11B 0.9900 . ?
C11 C5 1.520(16) . ?
C18 H18A 0.9800 . ?
C18 H18B 0.9800 . ?
C18 H18C 0.9800 . ?
C2 C3 1.377(11) . ?
C2 C7 1.385(10) . ?
C2 O1 1.50(2) . ?
C2 O1A 1.353(17) . ?
C3 H3 0.9500 . ?
C3 C4 1.382(11) . ?
C4 C5 1.384(8) . ?
C5 C6 1.385(11) . ?
C6 H6 0.9500 . ?
C6 C7 1.371(11) . ?
C7 H7 0.9500 . ?
O1 C1 1.45(2) . ?
C1 H1A 0.9800 . ?
C1 H1B 0.9800 . ?
C1 H1C 0.9800 . ?
O1A C1A 1.43(2) . ?
C1A H1AA 0.9800 . ?
C1A H1AB 0.9800 . ?
C1A H1AC 0.9800 . ?

loop_
_geom_torsion_atom_site_label_1
_geom_torsion_atom_site_label_2
_geom_torsion_atom_site_label_3
_geom_torsion_atom_site_label_4
_geom_torsion
_geom_torsion_site_symmetry_1
_geom_torsion_site_symmetry_2
_geom_torsion_site_symmetry_3
_geom_torsion_site_symmetry_4
_geom_torsion_publ_flag
Cl3 C32 C33 C34 179.4(5) . . . . ?
Cl2 C15 C14 C13 178.0(7) . . . . ?
O4 C25 C26 C29 51.8(6) . . . . ?
O4 C25 C26 C27 -73.6(6) . . . . ?
O4 C25 C23 C24 -71.8(6) . . . . ?
O4 C25 C23 C22 105.7(6) . . . . ?
C25 C26 C27 C28 -66.2(7) . . . . ?
C25 C23 C24 C19 177.2(5) . . . . ?
C25 C23 C22 C21 -176.8(6) . . . . ?
C25 C23 C22 C28 1.6(11) . . . . ?
C29 C30 C31 C32 -1.7(8) . . . . ?
C29 C26 C27 C28 169.4(5) . . . . ?
C29 C34 C33 C32 0.3(10) . . . . ?
O2 C8 C9 C12 51.6(7) . . . . ?
O2 C8 C9 C10 -75.8(8) . . . . ?
O2 C8 C4 C3 -65.9(8) . . . . ?
O2 C8 C4 C5 111.1(7) . . . . ?
O3 C19 C20 C21 -179.8(8) . . . . ?
C30 C29 C26 C25 -90.7(6) . . . . ?
C30 C29 C26 C27 32.5(7) . . . . ?
C30 C29 C34 C33 0.0(8) . . . . ?
C30 C31 C32 Cl3 -178.7(4) . . . . ?
C30 C31 C32 C33 1.9(9) . . . . ?
C26 C25 C23 C24 165.5(5) . . . . ?
C26 C25 C23 C22 -17.0(8) . . . . ?
C26 C29 C30 C31 179.1(5) . . . . ?
C26 C29 C34 C33 -178.5(5) . . . . ?
C26 C27 C28 C22 49.9(9) . . . . ?
C23 C25 C26 C29 173.4(5) . . . . ?
C23 C25 C26 C27 48.0(7) . . . . ?
C23 C24 C19 O3 -179.9(6) . . . . ?
C23 C24 C19 C20 -0.2(10) . . . . ?
C23 C22 C21 C20 -0.3(13) . . . . ?
C23 C22 C28 C27 -18.4(12) . . . . ?
C31 C32 C33 C34 -1.2(10) . . . . ?
C34 C29 C30 C31 0.8(8) . . . . ?
C34 C29 C26 C25 87.6(6) . . . . ?
C34 C29 C26 C27 -149.2(5) . . . . ?
C24 C23 C22 C21 0.6(10) . . . . ?
C24 C23 C22 C28 179.0(7) . . . . ?
C24 C19 C20 C21 0.4(12) . . . . ?
C17 C16 C15 Cl2 -178.5(6) . . . . ?
C17 C16 C15 C14 -0.7(13) . . . . ?
C17 C12 C9 C8 86.6(8) . . . . ?
C17 C12 C9 C10 -147.2(7) . . . . ?
C19 C20 C21 C22 -0.2(14) . . . . ?
C8 C9 C10 C11 -64.3(8) . . . . ?
C8 C4 C5 C11 0.4(10) . . . . ?
C8 C4 C5 C6 -177.8(6) . . . . ?
C22 C23 C24 C19 -0.4(9) . . . . ?
C16 C17 C12 C13 0.8(11) . . . . ?
C16 C17 C12 C9 -179.3(7) . . . . ?
C16 C15 C14 C13 0.1(14) . . . . ?
C13 C12 C9 C8 -93.5(9) . . . . ?
C13 C12 C9 C10 32.7(10) . . . . ?
C12 C17 C16 C15 0.1(12) . . . . ?
C12 C13 C14 C15 0.9(14) . . . . ?
C12 C9 C10 C11 169.6(6) . . . . ?
C9 C8 C4 C3 169.8(5) . . . . ?
C9 C8 C4 C5 -13.2(8) . . . . ?
C9 C10 C11 C5 50.4(9) . . . . ?
C10 C11 C5 C4 -20.2(10) . . . . ?
C10 C11 C5 C6 158.0(7) . . . . ?
C21 C22 C28 C27 159.9(8) . . . . ?
C14 C13 C12 C17 -1.3(13) . . . . ?
C14 C13 C12 C9 178.7(8) . . . . ?
C28 C22 C21 C20 -178.8(9) . . . . ?
C11 C5 C6 C7 -177.0(8) . . . . ?
C18 O3 C19 C24 -4.9(12) . . . . ?
C18 O3 C19 C20 175.3(9) . . . . ?
C2 C3 C4 C8 177.2(6) . . . . ?
C2 C3 C4 C5 0.2(9) . . . . ?
C3 C2 C7 C6 0.1(13) . . . . ?
C3 C2 O1 C1 -4(3) . . . . ?
C3 C2 O1A C1A -179.9(18) . . . . ?
C3 C4 C5 C11 177.3(7) . . . . ?
C3 C4 C5 C6 -0.9(10) . . . . ?
C4 C8 C9 C12 172.9(5) . . . . ?
C4 C8 C9 C10 45.6(8) . . . . ?
C4 C5 C6 C7 1.2(12) . . . . ?
C5 C6 C7 C2 -0.8(14) . . . . ?
C7 C2 C3 C4 0.2(10) . . . . ?
C7 C2 O1 C1 173.0(15) . . . . ?
C7 C2 O1A C1A 6(2) . . . . ?
O1 C2 C3 C4 177.1(14) . . . . ?
O1 C2 C7 C6 -177.7(12) . . . . ?
O1A C2 C3 C4 -174.6(8) . . . . ?
O1A C2 C7 C6 173.2(11) . . . . ?
